data_2300094
loop_
_publ_author_name
'Kusz, Joachim'
'Schollmeyer, Dieter'
'Spiering, Hartmunt'
'G\"utlich, Philipp'

_publ_section_title
;
 The LIESST state of [Fe(pic)~3~]Cl~2~.EtOH -- the superstructure under
 continuous irradiation
;
_journal_coden_ASTM JACGAR
_journal_issue 3
_journal_name_full 'Journal of Applied Crystallography'
_journal_page_first 528
_journal_page_last 536
_journal_paper_doi 10.1107/S0021889805009891
_journal_volume 38
_journal_year 2005
_chemical_formula_moiety 'C18 H24 Fe N6, C2 H6 O, 2(Cl)'
_chemical_formula_sum 'C20 H30 Cl2 Fe N6 O'
_chemical_formula_weight 497.25
_chemical_name_common
;
 tris(2-Picolylamine)-iron(ii) chloride ethanol solvate
;
_chemical_name_systematic
;
 tris(2-Picolylamine)-iron(ii) chloride ethanol solvate
;
_space_group_IT_number 14
_symmetry_cell_setting monoclinic
_symmetry_space_group_name_Hall '-P 2ybc'
_symmetry_space_group_name_H-M 'P 1 21/c 1'
_atom_sites_solution_hydrogens geom
_atom_sites_solution_primary direct
_atom_sites_solution_secondary difmap
_audit_creation_method SHELXL-97
_cell_angle_alpha 90.00
_cell_angle_beta 116.62(3)
_cell_angle_gamma 90.00
_cell_formula_units_Z 4
_cell_length_a 10.7098(17)
_cell_length_b 21.5711(13)
_cell_length_c 11.356(4)
_cell_measurement_reflns_used 25
_cell_measurement_temperature 100.0(10)
_cell_measurement_theta_max 26.8
_cell_measurement_theta_min 21.5
_cell_volume 2345.4(11)
_computing_cell_refinement 'Enraf Nonius Software V5'
_computing_data_collection 'Enraf Nonius Software V5'
_computing_data_reduction 'Corinc (Dr\"ager, 1971)'
_computing_molecular_graphics 'PLATON (Spek, 2003)'
_computing_publication_material 'SHELXL-97 (Sheldrick, 1997)'
_computing_structure_refinement 'SHELXL-97 (Sheldrick, 1997)'
_computing_structure_solution 'SIR-92 (Altomare, 1994)'
_diffrn_ambient_temperature 100(2)
_diffrn_detector_area_resol_mean 'point detector'
_diffrn_measured_fraction_theta_full 0.971
_diffrn_measured_fraction_theta_max 0.971
_diffrn_measurement_device_type 'CAD4 Enraf Nonius'
_diffrn_measurement_method \q/2\w
_diffrn_radiation_monochromator graphite
_diffrn_radiation_source 'rotating anode'
_diffrn_radiation_type CuK\a
_diffrn_radiation_wavelength 1.54178
_diffrn_reflns_av_R_equivalents 0.0557
_diffrn_reflns_av_sigmaI/netI 0.0546
_diffrn_reflns_limit_h_max 13
_diffrn_reflns_limit_h_min -11
_diffrn_reflns_limit_k_max 0
_diffrn_reflns_limit_k_min -26
_diffrn_reflns_limit_l_max 0
_diffrn_reflns_limit_l_min -14
_diffrn_reflns_number 4994
_diffrn_reflns_theta_full 73.96
_diffrn_reflns_theta_max 73.96
_diffrn_reflns_theta_min 4.10
_diffrn_standards_decay_% 1.8
_diffrn_standards_interval_count -
_diffrn_standards_interval_time 60
_diffrn_standards_number 3
_exptl_absorpt_coefficient_mu 7.442
_exptl_absorpt_correction_T_max 0.411
_exptl_absorpt_correction_T_min 0.399
_exptl_absorpt_correction_type psi-scan
_exptl_crystal_colour red
_exptl_crystal_density_diffrn 1.408
_exptl_crystal_density_method 'not measured'
_exptl_crystal_description block
_exptl_crystal_F_000 1040
_exptl_crystal_size_max 0.46
_exptl_crystal_size_mid 0.12
_exptl_crystal_size_min 0.12
_refine_diff_density_max 1.195
_refine_diff_density_min -1.344
_refine_ls_extinction_coef 0.0009(2)
_refine_ls_extinction_expression Fc^*^=kFc[1+0.001xFc^2^\l^3^/sin(2\q)]^-1/4^
_refine_ls_extinction_method SHELXL
_refine_ls_goodness_of_fit_ref 1.035
_refine_ls_hydrogen_treatment mixed
_refine_ls_matrix_type full
_refine_ls_number_parameters 274
_refine_ls_number_reflns 4752
_refine_ls_number_restraints 0
_refine_ls_restrained_S_all 1.035
_refine_ls_R_factor_all 0.0853
_refine_ls_R_factor_gt 0.0644
_refine_ls_shift/su_max 0.000
_refine_ls_shift/su_mean 0.000
_refine_ls_structure_factor_coef Fsqd
_refine_ls_weighting_details 'w=1/[\s^2^(Fo^2^)+(0.1071P)^2^+2.3150P] where P=(Fo^2^+2Fc^2^)/3'
_refine_ls_weighting_scheme calc
_refine_ls_wR_factor_gt 0.1598
_refine_ls_wR_factor_ref 0.1728
_reflns_number_gt 3699
_reflns_number_total 4752
_reflns_threshold_expression >2sigma(I)
_cod_data_source_file ks5056.cif
_cod_data_source_block fepic100
_cod_depositor_comments
;
The following automatic conversions were performed:

'_refine_ls_weighting_scheme' value 'calc
w=1/[\s^2^(Fo^2^)+(0.1071P)^2^+2.3150P] where P=(Fo^2^+2Fc^2^)/3' was
changed to 'calc'. New tag '_refine_ls_weighting_details' was
created. The value of the new tag was set to
'w=1/[\s^2^(Fo^2^)+(0.1071P)^2^+2.3150P] where P=(Fo^2^+2Fc^2^)/3'.

Automatic conversion script
Id: cif_fix_values 3143 2015-03-26 13:38:13Z robertas 
;
_cod_original_cell_volume 2345.5(9)
_cod_original_sg_symbol_H-M 'P 21/c'
_cod_database_code 2300094

loop_
_symmetry_equiv_pos_as_xyz
'x, y, z'
'-x, y+1/2, -z+1/2'
'-x, -y, -z'
'x, -y-1/2, z-1/2'

loop_
_atom_site_label
_atom_site_fract_x
_atom_site_fract_y
_atom_site_fract_z
_atom_site_U_iso_or_equiv
_atom_site_adp_type
_atom_site_calc_flag
_atom_site_refinement_flags
_atom_site_occupancy
_atom_site_disorder_assembly
_atom_site_disorder_group
_atom_site_type_symbol
Fe1 0.02566(6) 0.13334(3) 0.80177(6) 0.01536(19) Uani d . 1 . . Fe
Cl2 0.26794(10) 0.27443(5) 1.08067(10) 0.0233(2) Uani d . 1 . . Cl
Cl1 -0.13660(10) 0.07046(5) 1.06507(10) 0.0209(2) Uani d . 1 . . Cl
N6 -0.1446(3) 0.18489(16) 0.7613(3) 0.0193(7) Uani d . 1 . . N
N4 0.2194(4) 0.10005(16) 0.8678(4) 0.0209(7) Uani d . 1 . . N
N1 -0.0579(3) 0.05174(16) 0.8199(3) 0.0189(7) Uani d . 1 . . N
H1A -0.1007 0.0556 0.8766 0.023 Uiso d R 1 . . H
H1B 0.0151 0.0233 0.8436 0.023 Uiso d R 1 . . H
N5 0.0973(3) 0.21639(16) 0.7700(4) 0.0194(7) Uani d . 1 . . N
H5A 0.1486 0.2311 0.8588 0.023 Uiso d R 1 . . H
H5B 0.1765 0.2188 0.7447 0.023 Uiso d R 1 . . H
N3 0.0913(4) 0.14741(17) 0.9965(4) 0.0223(8) Uani d . 1 . . N
H3A 0.0286 0.1424 1.0125 0.027 Uiso d R 1 . . H
H3B 0.1131 0.1875 1.0038 0.027 Uiso d R 1 . . H
N2 -0.0475(3) 0.10278(16) 0.6146(3) 0.0184(7) Uani d . 1 . . N
C2 -0.1369(4) 0.05401(19) 0.5837(4) 0.0181(8) Uani d . 1 . . C
C15 -0.2559(4) 0.2827(2) 0.6729(4) 0.0220(9) Uani d . 1 . . C
H15 -0.2551 0.3209 0.6318 0.026 Uiso calc R 1 . . H
O32 0.3055(4) 0.3910(2) 0.9324(5) 0.0490(11) Uani d . 1 . . O
H32 0.2865(14) 0.347(3) 0.980(3) 0.073 Uiso calc R 1 . . H
C18 -0.2507(4) 0.1727(2) 0.7913(4) 0.0223(9) Uani d . 1 . . C
H18 -0.2487 0.1348 0.8346 0.027 Uiso calc R 1 . . H
C5 -0.0655(4) 0.0971(2) 0.3966(4) 0.0232(9) Uani d . 1 . . C
H5 -0.0381 0.1125 0.3333 0.028 Uiso calc R 1 . . H
C8 0.2899(4) 0.09322(19) 0.9997(4) 0.0211(8) Uani d . 1 . . C
C13 -0.0221(4) 0.2552(2) 0.6820(4) 0.0214(9) Uani d . 1 . . C
H13A -0.0449 0.2465 0.5890 0.026 Uiso calc R 1 . . H
H13B 0.0026 0.2996 0.6995 0.026 Uiso calc R 1 . . H
C11 0.4336(5) 0.0815(2) 0.8548(5) 0.0293(10) Uani d . 1 . . C
H11 0.4814 0.0776 0.8021 0.035 Uiso calc R 1 . . H
C3 -0.1933(5) 0.0263(2) 0.4619(4) 0.0240(9) Uani d . 1 . . C
H3 -0.2560 -0.0076 0.4439 0.029 Uiso calc R 1 . . H
C14 -0.1461(4) 0.24092(19) 0.7060(4) 0.0192(8) Uani d . 1 . . C
C16 -0.3655(4) 0.2682(2) 0.7001(5) 0.0245(9) Uani d . 1 . . C
H16 -0.4421 0.2958 0.6767 0.029 Uiso calc R 1 . . H
C1 -0.1709(4) 0.0325(2) 0.6919(4) 0.0203(8) Uani d . 1 . . C
H1AA -0.2605 0.0508 0.6800 0.024 Uiso calc R 1 . . H
H1BB -0.1803 -0.0132 0.6891 0.024 Uiso calc R 1 . . H
C9 0.4314(5) 0.0809(2) 1.0631(5) 0.0292(10) Uani d . 1 . . C
H9 0.4779 0.0767 1.1562 0.035 Uiso calc R 1 . . H
C6 -0.0132(4) 0.12332(19) 0.5200(4) 0.0195(8) Uani d . 1 . . C
H6 0.0495 0.1573 0.5398 0.023 Uiso calc R 1 . . H
C4 -0.1586(5) 0.0479(2) 0.3654(4) 0.0251(9) Uani d . 1 . . C
H4 -0.1973 0.0295 0.2804 0.030 Uiso calc R 1 . . H
C7 0.2016(4) 0.1015(2) 1.0703(4) 0.0233(9) Uani d . 1 . . C
H7A 0.1589 0.0615 1.0751 0.028 Uiso calc R 1 . . H
H7B 0.2598 0.1164 1.1612 0.028 Uiso calc R 1 . . H
C12 0.2915(5) 0.0939(2) 0.7968(5) 0.0246(9) Uani d . 1 . . C
H12 0.2431 0.0983 0.7038 0.030 Uiso calc R 1 . . H
C17 -0.3618(4) 0.2122(2) 0.7626(4) 0.0228(9) Uani d . 1 . . C
H17 -0.4345 0.2014 0.7851 0.027 Uiso calc R 1 . . H
C31 0.4488(6) 0.3963(3) 0.9675(6) 0.0422(13) Uani d . 1 . . C
H31A 0.5007 0.4001 1.0645 0.051 Uiso calc R 1 . . H
H31B 0.4643 0.4349 0.9287 0.051 Uiso calc R 1 . . H
C30 0.5076(6) 0.3428(3) 0.9241(6) 0.0438(14) Uani d . 1 . . C
H30A 0.4971 0.3046 0.9656 0.066 Uiso calc R 1 . . H
H30B 0.6068 0.3502 0.9502 0.066 Uiso calc R 1 . . H
H30C 0.4572 0.3386 0.8281 0.066 Uiso calc R 1 . . H
C10 0.5047(5) 0.0748(2) 0.9898(6) 0.0322(11) Uani d . 1 . . C
H10 0.6020 0.0661 1.0315 0.039 Uiso calc R 1 . . H

loop_
_atom_site_aniso_label
_atom_site_aniso_U_11
_atom_site_aniso_U_22
_atom_site_aniso_U_33
_atom_site_aniso_U_12
_atom_site_aniso_U_13
_atom_site_aniso_U_23
Fe1 0.0088(3) 0.0154(3) 0.0229(3) 0.0001(2) 0.0081(2) -0.0003(2)
Cl2 0.0133(4) 0.0248(5) 0.0335(5) -0.0025(4) 0.0120(4) -0.0050(4)
Cl1 0.0170(5) 0.0228(5) 0.0265(5) 0.0039(4) 0.0129(4) 0.0024(4)
N6 0.0119(16) 0.0197(17) 0.0257(18) 0.0011(13) 0.0079(14) 0.0025(14)
N4 0.0175(17) 0.0151(16) 0.034(2) -0.0005(13) 0.0152(15) -0.0007(14)
N1 0.0140(16) 0.0172(17) 0.0268(18) 0.0013(13) 0.0105(14) -0.0005(13)
N5 0.0135(16) 0.0184(17) 0.0268(18) -0.0010(13) 0.0093(14) -0.0001(14)
N3 0.0156(17) 0.0239(19) 0.033(2) -0.0001(14) 0.0162(15) -0.0027(15)
N2 0.0127(15) 0.0210(17) 0.0229(17) 0.0030(13) 0.0094(14) -0.0006(14)
C2 0.0137(18) 0.020(2) 0.0207(19) 0.0015(15) 0.0074(16) 0.0028(15)
C15 0.019(2) 0.017(2) 0.030(2) 0.0003(16) 0.0099(17) 0.0020(16)
O32 0.037(2) 0.040(2) 0.074(3) 0.0109(18) 0.028(2) 0.016(2)
C18 0.0117(19) 0.026(2) 0.029(2) -0.0019(16) 0.0087(17) 0.0019(17)
C5 0.024(2) 0.026(2) 0.022(2) 0.0007(18) 0.0123(18) 0.0015(16)
C8 0.019(2) 0.0148(19) 0.030(2) -0.0047(15) 0.0113(18) -0.0044(15)
C13 0.021(2) 0.018(2) 0.029(2) 0.0018(16) 0.0140(18) 0.0012(16)
C11 0.024(2) 0.020(2) 0.053(3) 0.0011(18) 0.026(2) 0.000(2)
C3 0.021(2) 0.022(2) 0.030(2) -0.0010(17) 0.0115(19) -0.0019(17)
C14 0.019(2) 0.017(2) 0.022(2) -0.0017(15) 0.0095(17) 0.0024(15)
C16 0.015(2) 0.022(2) 0.035(2) 0.0030(16) 0.0105(18) -0.0003(18)
C1 0.017(2) 0.022(2) 0.024(2) -0.0027(16) 0.0106(17) -0.0008(16)
C9 0.022(2) 0.024(2) 0.040(3) -0.0021(18) 0.012(2) -0.0031(19)
C6 0.0163(19) 0.018(2) 0.027(2) -0.0012(15) 0.0125(17) 0.0000(16)
C4 0.022(2) 0.028(2) 0.022(2) 0.0014(18) 0.0069(18) -0.0008(17)
C7 0.0151(19) 0.032(2) 0.020(2) 0.0026(17) 0.0048(16) -0.0014(17)
C12 0.021(2) 0.021(2) 0.036(2) 0.0016(17) 0.0169(19) -0.0006(17)
C17 0.0134(19) 0.025(2) 0.032(2) -0.0016(16) 0.0121(17) 0.0015(17)
C31 0.030(3) 0.040(3) 0.055(3) -0.001(2) 0.017(3) 0.002(3)
C30 0.036(3) 0.056(4) 0.040(3) 0.020(3) 0.018(2) 0.011(3)
C10 0.015(2) 0.023(2) 0.057(3) -0.0004(17) 0.015(2) -0.004(2)

loop_
_atom_type_symbol
_atom_type_description
_atom_type_scat_dispersion_real
_atom_type_scat_dispersion_imag
_atom_type_scat_source
C C 0.0181 0.0091 'International Tables Vol C Tables 4.2.6.8 and 6.1.1.4'
H H 0.0000 0.0000 'International Tables Vol C Tables 4.2.6.8 and 6.1.1.4'
N N 0.0311 0.0180 'International Tables Vol C Tables 4.2.6.8 and 6.1.1.4'
O O 0.0492 0.0322 'International Tables Vol C Tables 4.2.6.8 and 6.1.1.4'
Cl Cl 0.3639 0.7018 'International Tables Vol C Tables 4.2.6.8 and 6.1.1.4'
Fe Fe -1.1336 3.1974 'International Tables Vol C Tables 4.2.6.8 and 6.1.1.4'

loop_
_geom_angle_atom_site_label_1
_geom_angle_atom_site_label_2
_geom_angle_atom_site_label_3
_geom_angle
N4 Fe1 N6 166.03(15)
N4 Fe1 N2 97.21(15)
N6 Fe1 N2 93.19(14)
N4 Fe1 N3 81.38(15)
N6 Fe1 N3 90.12(15)
N2 Fe1 N3 169.12(15)
N4 Fe1 N1 94.66(14)
N6 Fe1 N1 96.17(14)
N2 Fe1 N1 80.95(14)
N3 Fe1 N1 88.39(15)
N4 Fe1 N5 88.41(14)
N6 Fe1 N5 81.27(14)
N2 Fe1 N5 95.72(15)
N3 Fe1 N5 95.03(15)
N1 Fe1 N5 175.72(14)
C18 N6 C14 116.9(4)
C18 N6 Fe1 128.0(3)
C14 N6 Fe1 114.9(3)
C12 N4 C8 117.8(4)
C12 N4 Fe1 126.0(3)
C8 N4 Fe1 115.2(3)
C1 N1 Fe1 110.5(3)
C13 N5 Fe1 109.6(3)
C7 N3 Fe1 108.5(3)
C6 N2 C2 117.3(4)
C6 N2 Fe1 127.8(3)
C2 N2 Fe1 114.9(3)
N2 C2 C3 122.6(4)
N2 C2 C1 115.4(4)
C3 C2 C1 122.0(4)
C16 C15 C14 119.6(4)
N6 C18 C17 123.7(4)
C6 C5 C4 119.4(4)
N4 C8 C9 122.5(4)
N4 C8 C7 114.0(4)
C9 C8 C7 123.4(4)
N5 C13 C14 109.2(3)
C10 C11 C12 119.3(4)
C2 C3 C4 119.8(4)
N6 C14 C15 122.3(4)
N6 C14 C13 115.9(4)
C15 C14 C13 121.8(4)
C15 C16 C17 118.6(4)
N1 C1 C2 109.0(3)
C8 C9 C10 119.4(5)
N2 C6 C5 122.8(4)
C3 C4 C5 118.2(4)
N3 C7 C8 108.2(4)
N4 C12 C11 122.4(4)
C18 C17 C16 118.8(4)
O32 C31 C30 114.2(5)
C11 C10 C9 118.6(4)

loop_
_geom_bond_atom_site_label_1
_geom_bond_atom_site_label_2
_geom_bond_site_symmetry_2
_geom_bond_distance
_geom_bond_publ_flag
Fe1 N4 . 1.997(4) ?
Fe1 N6 . 2.006(3) ?
Fe1 N2 . 2.019(4) ?
Fe1 N3 . 2.021(4) ?
Fe1 N1 . 2.026(4) ?
Fe1 N5 . 2.044(4) ?
N6 C18 . 1.350(5) ?
N6 C14 . 1.359(5) ?
N4 C12 . 1.349(5) ?
N4 C8 . 1.350(6) ?
N1 C1 . 1.475(5) ?
N5 C13 . 1.479(5) ?
N3 C7 . 1.480(5) ?
N2 C6 . 1.355(5) ?
N2 C2 . 1.358(5) ?
C2 C3 . 1.373(6) ?
C2 C1 . 1.504(5) ?
C15 C16 . 1.378(6) ?
C15 C14 . 1.392(6) ?
O32 C31 . 1.406(6) ?
C18 C17 . 1.378(6) ?
C5 C6 . 1.377(6) ?
C5 C4 . 1.390(6) ?
C8 C9 . 1.381(6) ?
C8 C7 . 1.500(6) ?
C13 C14 . 1.503(6) ?
C11 C10 . 1.381(8) ?
C11 C12 . 1.387(6) ?
C3 C4 . 1.386(6) ?
C16 C17 . 1.393(6) ?
C9 C10 . 1.384(7) ?
C31 C30 . 1.500(8) ?
